data_1516047
loop_
_publ_author_name
'Chagarovsky, Alexey O.'
'Budynina, Ekaterina M.'
'Ivanova, Olga A.'
'Villemson, Elena V.'
'Rybakov, Victor B.'
'Trushkov, Igor V.'
'Melnikov, Mikhail Ya'

_publ_contact_author 'Dr Victor B. Rybakov'
_publ_section_title
;
 Reaction of Corey Ylide with \a,\b-Unsaturated Ketones: Tuning of
 Chemoselectivity toward Dihydrofuran Synthesis.
;
_journal_issue 11
_journal_name_full 'Organic letters'
_journal_page_first 2830
_journal_page_last 2833
_journal_paper_doi 10.1021/ol500877c
_journal_volume 16
_journal_year 2014
_chemical_formula_moiety 'C23 H18 O2'
_chemical_formula_sum 'C23 H18 O2'
_chemical_formula_weight 326.37
_chemical_melting_point_gt 376
_chemical_melting_point_lt 377
_chemical_name_systematic
; 
 3--Benzoyl--2,4--diphenyl--4,5--dihydrofuran
 
;
_space_group_IT_number 2
_symmetry_cell_setting triclinic
_symmetry_space_group_name_Hall '-P 1'
_symmetry_space_group_name_H-M 'P -1'
_atom_sites_solution_hydrogens geom
_atom_sites_solution_primary direct
_atom_sites_solution_secondary difmap
_audit_creation_method SHELXL97
_cell_angle_alpha 63.28(2)
_cell_angle_beta 80.45(2)
_cell_angle_gamma 70.81(2)
_cell_formula_units_Z 2
_cell_length_a 9.661(3)
_cell_length_b 9.9907(14)
_cell_length_c 10.7602(15)
_cell_measurement_reflns_used 25
_cell_measurement_temperature 295(2)
_cell_measurement_theta_max 39.74
_cell_measurement_theta_min 35.30
_cell_volume 875.9(4)
_computing_cell_refinement 'CAD4 Express (Enraf Nonius, 1994)'
_computing_data_collection 'CAD4 Express (Enraf Nonius, 1994)'
_computing_data_reduction 'XCAD4        (Harms & Wocadlo, 1995)'
_computing_structure_refinement 'SHELXL97     (Sheldrick, 2008)'
_computing_structure_solution 'SHELXS97     (Sheldrick, 2008)'
_diffrn_ambient_temperature 295(2)
_diffrn_detector 'scintillation LiI'
_diffrn_detector_dtime 1.195
_diffrn_measured_fraction_theta_full 0.960
_diffrn_measured_fraction_theta_max 0.960
_diffrn_measurement_device '\k--geometry diffractometer'
_diffrn_measurement_device_type 'Enraf Nonius CAD4'
_diffrn_measurement_method 'non--profiled \w--scans'
_diffrn_radiation_monochromator graphite
_diffrn_radiation_probe x-ray
_diffrn_radiation_source 'fine--focus sealed tube'
_diffrn_radiation_type CuK\a
_diffrn_radiation_wavelength 1.54184
_diffrn_reflns_av_R_equivalents 0.0215
_diffrn_reflns_av_sigmaI/netI 0.0143
_diffrn_reflns_limit_h_max 12
_diffrn_reflns_limit_h_min -11
_diffrn_reflns_limit_k_max 12
_diffrn_reflns_limit_k_min -10
_diffrn_reflns_limit_l_max 13
_diffrn_reflns_limit_l_min 0
_diffrn_reflns_number 3471
_diffrn_reflns_theta_full 74.94
_diffrn_reflns_theta_max 74.94
_diffrn_reflns_theta_min 4.60
_diffrn_source 'Enraf Nonius FR590'
_diffrn_standards_decay_% 0
_diffrn_standards_interval_time 60
_diffrn_standards_number 1
_exptl_absorpt_coefficient_mu 0.614
_exptl_absorpt_correction_type none
_exptl_crystal_colour Yellow
_exptl_crystal_density_diffrn 1.237
_exptl_crystal_density_method 'not measured'
_exptl_crystal_description Prism
_exptl_crystal_F_000 344
_exptl_crystal_preparation 'Pethroleum ether - ethyl acetate'
_exptl_crystal_size_max .2
_exptl_crystal_size_mid .2
_exptl_crystal_size_min .2
_refine_diff_density_max 0.132
_refine_diff_density_min -0.162
_refine_diff_density_rms 0.035
_refine_ls_extinction_method none
_refine_ls_goodness_of_fit_ref 1.017
_refine_ls_hydrogen_treatment constr
_refine_ls_matrix_type full
_refine_ls_number_parameters 226
_refine_ls_number_reflns 3471
_refine_ls_number_restraints 0
_refine_ls_restrained_S_all 1.017
_refine_ls_R_factor_all 0.0505
_refine_ls_R_factor_gt 0.0476
_refine_ls_shift/su_max 0.000
_refine_ls_shift/su_mean 0.000
_refine_ls_structure_factor_coef Fsqd
_refine_ls_weighting_details 'calc w=1/[\s^2^(Fo^2^)+(0.0775P)^2^+0.1140P] where P=(Fo^2^+2Fc^2^)/3'
_refine_ls_weighting_scheme calc
_refine_ls_wR_factor_gt 0.1275
_refine_ls_wR_factor_ref 0.1304
_reflns_number_gt 3154
_reflns_number_total 3471
_reflns_threshold_expression >2\s(I)
_cod_data_source_file ol500877c_si_001.cif
_cod_data_source_block chk1228
_cod_depositor_comments
;
The following automatic conversions were performed:

'_symmetry_cell_setting' value 'Triclinic' changed to 'triclinic'
according to
/usr/data/users/saulius/crontab/automatic-downloads/rss-feeds/ACS/lib/dictionaries/cif_core.dic
dictionary named 'cif_core.dic' version 2.4.2 from
2011-04-26.

'_diffrn_radiation_probe' value 'x--ray' changed to
'x-ray' according to
/usr/data/users/saulius/crontab/automatic-downloads/rss-feeds/ACS/lib/dictionaries/cif_core.dic
dictionary named 'cif_core.dic' version 2.4.2 from
2011-04-26.

'_exptl_absorpt_correction_type' value 'None' changed to
'none' according to
/usr/data/users/saulius/crontab/automatic-downloads/rss-feeds/ACS/lib/dictionaries/cif_core.dic
dictionary named 'cif_core.dic' version 2.4.2 from 2011-04-26.

Automatic conversion script
Id: cif_fix_values 2281 2013-09-26 08:29:07Z andrius 

 Adding full bibliography for 1516047--1516048.cif.
;
_cod_database_code 1516047
_diffrn_standards_decay_corr_max 1.010
_diffrn_standards_decay_corr_min 0.982

loop_
_symmetry_equiv_pos_as_xyz
'x, y, z'
'-x, -y, -z'

loop_
_atom_site_label
_atom_site_type_symbol
_atom_site_fract_x
_atom_site_fract_y
_atom_site_fract_z
_atom_site_U_iso_or_equiv
_atom_site_adp_type
_atom_site_occupancy
_atom_site_symmetry_multiplicity
_atom_site_calc_flag
_atom_site_refinement_flags
O1 O 0.45875(10) 0.98652(11) 0.15695(10) 0.0599(3) Uani 1 1 d .
C2 C 0.60440(13) 0.96299(15) 0.16875(13) 0.0511(3) Uani 1 1 d .
C3 C 0.63189(13) 1.08257(14) 0.17752(13) 0.0502(3) Uani 1 1 d .
C4 C 0.49078(13) 1.21578(15) 0.15057(13) 0.0525(3) Uani 1 1 d .
H4 H 0.4883 1.2903 0.0524 0.063 Uiso 1 1 calc R
C5 C 0.37983(14) 1.12545(17) 0.17808(16) 0.0600(3) Uani 1 1 d .
H5A H 0.3408 1.0974 0.2726 0.072 Uiso 1 1 calc R
H5B H 0.2992 1.1884 0.1143 0.072 Uiso 1 1 calc R
C41 C 0.45608(14) 1.30320(14) 0.24132(14) 0.0526(3) Uani 1 1 d .
C42 C 0.50685(16) 1.23129(16) 0.37622(15) 0.0596(3) Uani 1 1 d .
H42 H 0.5668 1.1285 0.4112 0.072 Uiso 1 1 calc R
C43 C 0.46835(18) 1.3124(2) 0.45902(17) 0.0699(4) Uani 1 1 d .
H43 H 0.5033 1.2641 0.5490 0.084 Uiso 1 1 calc R
C44 C 0.37817(19) 1.4646(2) 0.4081(2) 0.0786(5) Uani 1 1 d .
H44 H 0.3518 1.5184 0.4640 0.094 Uiso 1 1 calc R
C45 C 0.32688(18) 1.5375(2) 0.2732(2) 0.0813(5) Uani 1 1 d .
H45 H 0.2666 1.6401 0.2386 0.098 Uiso 1 1 calc R
C46 C 0.36595(16) 1.45648(16) 0.19018(17) 0.0650(4) Uani 1 1 d .
H46 H 0.3316 1.5051 0.1000 0.078 Uiso 1 1 calc R
C31 C 0.77054(14) 1.10627(14) 0.19010(13) 0.0517(3) Uani 1 1 d .
O31 O 0.78891(11) 1.23602(11) 0.12049(12) 0.0727(3) Uani 1 1 d .
C32 C 0.88160(13) 0.98348(14) 0.29538(13) 0.0523(3) Uani 1 1 d .
C33 C 0.84349(17) 0.86098(16) 0.40881(15) 0.0637(4) Uani 1 1 d .
H33 H 0.7492 0.8519 0.4172 0.076 Uiso 1 1 calc R
C34 C 0.94608(19) 0.7517(2) 0.50989(17) 0.0764(4) Uani 1 1 d .
H34 H 0.9205 0.6696 0.5858 0.092 Uiso 1 1 calc R
C35 C 1.0860(2) 0.7655(2) 0.4972(2) 0.0871(5) Uani 1 1 d .
H35 H 1.1544 0.6929 0.5651 0.105 Uiso 1 1 calc R
C36 C 1.12487(19) 0.8869(2) 0.3840(2) 0.0909(6) Uani 1 1 d .
H36 H 1.2194 0.8952 0.3754 0.109 Uiso 1 1 calc R
C37 C 1.02257(16) 0.99609(18) 0.28349(18) 0.0701(4) Uani 1 1 d .
H37 H 1.0485 1.0781 0.2078 0.084 Uiso 1 1 calc R
C21 C 0.69874(15) 0.81700(15) 0.16038(13) 0.0535(3) Uani 1 1 d .
C22 C 0.63803(16) 0.69682(16) 0.19155(14) 0.0588(3) Uani 1 1 d .
H22 H 0.5399 0.7083 0.2190 0.071 Uiso 1 1 calc R
C23 C 0.72362(18) 0.55946(17) 0.18172(16) 0.0667(4) Uani 1 1 d .
H23 H 0.6827 0.4794 0.2022 0.080 Uiso 1 1 calc R
C24 C 0.87010(18) 0.54190(18) 0.14133(16) 0.0697(4) Uani 1 1 d .
H24 H 0.9275 0.4497 0.1355 0.084 Uiso 1 1 calc R
C25 C 0.93104(17) 0.66165(19) 0.10966(17) 0.0691(4) Uani 1 1 d .
H25 H 1.0292 0.6498 0.0824 0.083 Uiso 1 1 calc R
C26 C 0.84524(15) 0.79943(17) 0.11870(15) 0.0608(3) Uani 1 1 d .
H26 H 0.8860 0.8800 0.0968 0.073 Uiso 1 1 calc R

loop_
_atom_site_aniso_label
_atom_site_aniso_U_11
_atom_site_aniso_U_22
_atom_site_aniso_U_33
_atom_site_aniso_U_23
_atom_site_aniso_U_13
_atom_site_aniso_U_12
O1 0.0524(5) 0.0696(6) 0.0769(6) -0.0443(5) -0.0106(4) -0.0178(4)
C2 0.0504(6) 0.0568(7) 0.0554(7) -0.0295(6) -0.0057(5) -0.0166(5)
C3 0.0485(6) 0.0543(6) 0.0551(7) -0.0273(5) -0.0079(5) -0.0148(5)
C4 0.0530(6) 0.0553(7) 0.0532(7) -0.0257(5) -0.0116(5) -0.0114(5)
C5 0.0494(7) 0.0701(8) 0.0756(9) -0.0430(7) -0.0089(6) -0.0147(6)
C41 0.0509(6) 0.0518(6) 0.0619(7) -0.0277(6) -0.0087(5) -0.0143(5)
C42 0.0646(8) 0.0577(7) 0.0625(8) -0.0304(6) -0.0101(6) -0.0139(6)
C43 0.0731(9) 0.0833(10) 0.0723(9) -0.0474(8) -0.0022(7) -0.0250(8)
C44 0.0744(10) 0.0844(11) 0.1061(13) -0.0676(10) -0.0001(9) -0.0201(8)
C45 0.0685(9) 0.0655(9) 0.1205(15) -0.0544(10) -0.0117(9) -0.0061(7)
C46 0.0610(8) 0.0530(7) 0.0824(10) -0.0305(7) -0.0173(7) -0.0081(6)
C31 0.0514(6) 0.0499(6) 0.0593(7) -0.0252(5) -0.0072(5) -0.0156(5)
O31 0.0639(6) 0.0540(5) 0.0916(8) -0.0147(5) -0.0160(5) -0.0230(4)
C32 0.0511(6) 0.0516(6) 0.0610(7) -0.0280(6) -0.0092(5) -0.0133(5)
C33 0.0631(8) 0.0621(8) 0.0648(8) -0.0207(6) -0.0093(6) -0.0218(6)
C34 0.0803(10) 0.0696(9) 0.0659(9) -0.0136(7) -0.0124(8) -0.0218(8)
C35 0.0723(10) 0.0816(11) 0.0869(11) -0.0202(9) -0.0311(9) -0.0054(8)
C36 0.0593(9) 0.0898(12) 0.1074(14) -0.0210(10) -0.0268(9) -0.0197(8)
C37 0.0546(7) 0.0682(9) 0.0824(10) -0.0222(7) -0.0131(7) -0.0199(7)
C21 0.0587(7) 0.0585(7) 0.0538(7) -0.0302(6) -0.0072(5) -0.0176(6)
C22 0.0647(8) 0.0595(7) 0.0626(8) -0.0308(6) -0.0047(6) -0.0220(6)
C23 0.0837(10) 0.0558(7) 0.0666(8) -0.0274(6) -0.0103(7) -0.0213(7)
C24 0.0803(10) 0.0627(8) 0.0705(9) -0.0366(7) -0.0130(7) -0.0086(7)
C25 0.0621(8) 0.0775(9) 0.0745(9) -0.0436(8) -0.0048(7) -0.0104(7)
C26 0.0594(7) 0.0673(8) 0.0709(9) -0.0409(7) -0.0022(6) -0.0197(6)

loop_
_atom_type_symbol
_atom_type_description
_atom_type_scat_dispersion_real
_atom_type_scat_dispersion_imag
_atom_type_scat_source
C C 0.0181 0.0091 'International Tables Vol C Tables 4.2.6.8 and 6.1.1.4'
H H 0.0000 0.0000 'International Tables Vol C Tables 4.2.6.8 and 6.1.1.4'
O O 0.0492 0.0322 'International Tables Vol C Tables 4.2.6.8 and 6.1.1.4'

loop_
_geom_angle_atom_site_label_1
_geom_angle_atom_site_label_2
_geom_angle_atom_site_label_3
_geom_angle
C2 O1 C5 106.99(9)
C3 C2 O1 113.05(11)
C3 C2 C21 133.67(12)
O1 C2 C21 113.14(10)
C2 C3 C31 131.13(12)
C2 C3 C4 108.41(10)
C31 C3 C4 119.94(10)
C41 C4 C3 117.55(10)
C41 C4 C5 110.67(11)
C3 C4 C5 99.65(10)
C41 C4 H4 109.5
C3 C4 H4 109.5
C5 C4 H4 109.5
O1 C5 C4 106.18(10)
O1 C5 H5A 110.5
C4 C5 H5A 110.5
O1 C5 H5B 110.5
C4 C5 H5B 110.5
H5A C5 H5B 108.7
C46 C41 C42 119.50(13)
C46 C41 C4 118.96(12)
C42 C41 C4 121.47(11)
C41 C42 C43 120.22(14)
C41 C42 H42 119.9
C43 C42 H42 119.9
C44 C43 C42 120.16(15)
C44 C43 H43 119.9
C42 C43 H43 119.9
C43 C44 C45 119.98(14)
C43 C44 H44 120.0
C45 C44 H44 120.0
C44 C45 C46 119.82(15)
C44 C45 H45 120.1
C46 C45 H45 120.1
C41 C46 C45 120.31(15)
C41 C46 H46 119.8
C45 C46 H46 119.8
O31 C31 C3 118.59(12)
O31 C31 C32 119.04(11)
C3 C31 C32 122.03(11)
C33 C32 C37 119.59(13)
C33 C32 C31 120.69(12)
C37 C32 C31 119.64(12)
C32 C33 C34 120.10(14)
C32 C33 H33 119.9
C34 C33 H33 119.9
C35 C34 C33 119.84(16)
C35 C34 H34 120.1
C33 C34 H34 120.1
C34 C35 C36 120.33(15)
C34 C35 H35 119.8
C36 C35 H35 119.8
C35 C36 C37 119.86(16)
C35 C36 H36 120.1
C37 C36 H36 120.1
C36 C37 C32 120.26(15)
C36 C37 H37 119.9
C32 C37 H37 119.9
C26 C21 C22 119.66(13)
C26 C21 C2 121.32(12)
C22 C21 C2 119.00(12)
C23 C22 C21 120.17(14)
C23 C22 H22 119.9
C21 C22 H22 119.9
C22 C23 C24 119.95(14)
C22 C23 H23 120.0
C24 C23 H23 120.0
C25 C24 C23 120.09(14)
C25 C24 H24 120.0
C23 C24 H24 120.0
C24 C25 C26 119.97(15)
C24 C25 H25 120.0
C26 C25 H25 120.0
C21 C26 C25 120.14(13)
C21 C26 H26 119.9
C25 C26 H26 119.9

loop_
_geom_bond_atom_site_label_1
_geom_bond_atom_site_label_2
_geom_bond_distance
O1 C2 1.3662(15)
O1 C5 1.4457(16)
C2 C3 1.3509(16)
C2 C21 1.4775(17)
C3 C31 1.4718(16)
C3 C4 1.5183(17)
C4 C41 1.5148(17)
C4 C5 1.5301(18)
C4 H4 0.9800
C5 H5A 0.9700
C5 H5B 0.9700
C41 C46 1.3895(18)
C41 C42 1.3894(19)
C42 C43 1.3889(19)
C42 H42 0.9300
C43 C44 1.382(2)
C43 H43 0.9300
C44 C45 1.390(3)
C44 H44 0.9300
C45 C46 1.390(2)
C45 H45 0.9300
C46 H46 0.9300
C31 O31 1.2275(16)
C31 C32 1.4926(18)
C32 C33 1.388(2)
C32 C37 1.3884(19)
C33 C34 1.391(2)
C33 H33 0.9300
C34 C35 1.382(2)
C34 H34 0.9300
C35 C36 1.384(3)
C35 H35 0.9300
C36 C37 1.386(2)
C36 H36 0.9300
C37 H37 0.9300
C21 C26 1.390(2)
C21 C22 1.3906(18)
C22 C23 1.391(2)
C22 H22 0.9300
C23 C24 1.387(2)
C23 H23 0.9300
C24 C25 1.387(2)
C24 H24 0.9300
C25 C26 1.391(2)
C25 H25 0.9300
C26 H26 0.9300

loop_
_geom_torsion_atom_site_label_1
_geom_torsion_atom_site_label_2
_geom_torsion_atom_site_label_3
_geom_torsion_atom_site_label_4
_geom_torsion
C5 O1 C2 C3 -8.08(15)
C5 O1 C2 C21 175.50(11)
O1 C2 C3 C31 -179.48(12)
C21 C2 C3 C31 -4.0(3)
O1 C2 C3 C4 -7.94(15)
C21 C2 C3 C4 167.51(13)
C2 C3 C4 C41 138.62(12)
C31 C3 C4 C41 -48.73(17)
C2 C3 C4 C5 19.11(13)
C31 C3 C4 C5 -168.24(11)
C2 O1 C5 C4 20.40(14)
C41 C4 C5 O1 -147.80(11)
C3 C4 C5 O1 -23.35(12)
C3 C4 C41 C46 154.93(13)
C5 C4 C41 C46 -91.56(15)
C3 C4 C41 C42 -28.01(18)
C5 C4 C41 C42 85.50(15)
C46 C41 C42 C43 -0.3(2)
C4 C41 C42 C43 -177.36(13)
C41 C42 C43 C44 0.6(2)
C42 C43 C44 C45 -0.6(3)
C43 C44 C45 C46 0.3(3)
C42 C41 C46 C45 0.0(2)
C4 C41 C46 C45 177.17(14)
C44 C45 C46 C41 0.0(2)
C2 C3 C31 O31 137.48(16)
C4 C3 C31 O31 -33.25(19)
C2 C3 C31 C32 -49.3(2)
C4 C3 C31 C32 139.98(12)
O31 C31 C32 C33 155.62(14)
C3 C31 C32 C33 -17.58(19)
O31 C31 C32 C37 -21.2(2)
C3 C31 C32 C37 165.63(13)
C37 C32 C33 C34 0.1(2)
C31 C32 C33 C34 -176.73(13)
C32 C33 C34 C35 0.1(3)
C33 C34 C35 C36 -0.4(3)
C34 C35 C36 C37 0.6(3)
C35 C36 C37 C32 -0.5(3)
C33 C32 C37 C36 0.2(2)
C31 C32 C37 C36 176.98(16)
C3 C2 C21 C26 -19.7(2)
O1 C2 C21 C26 155.74(12)
C3 C2 C21 C22 161.96(14)
O1 C2 C21 C22 -22.60(17)
C26 C21 C22 C23 0.3(2)
C2 C21 C22 C23 178.67(12)
C21 C22 C23 C24 0.3(2)
C22 C23 C24 C25 -0.5(2)
C23 C24 C25 C26 0.1(2)
C22 C21 C26 C25 -0.7(2)
C2 C21 C26 C25 -179.01(12)
C24 C25 C26 C21 0.5(2)
